data_4501886
loop_
_publ_author_name
'Laurila, Elina'
'Oresmaa, Larisa'
'Niskanen, Mika'
'Hirva, Pipsa'
'Haukka, Matti'

_publ_section_title
;
 Metal&#x2212;Metal Interactions in Stacked Mononuclear and Dinuclear
 Rhodium 2,2&#x2032;-Biimidazole Carbonyl Complexes
;
_journal_issue 8
_journal_name_full 'Crystal Growth &amp; Design'
_journal_page_first 3775
_journal_paper_doi 10.1021/cg100606f
_journal_volume 10
_journal_year 2010
_chemical_formula_moiety 'C20 H18 N4'
_chemical_formula_sum 'C20 H18 N4'
_chemical_formula_weight 314.38
_chemical_name_systematic
; 
 ? 
;
_space_group_IT_number 15
_symmetry_cell_setting monoclinic
_symmetry_space_group_name_Hall '-C 2yc'
_symmetry_space_group_name_H-M 'C 1 2/c 1'
_atom_sites_solution_hydrogens geom
_atom_sites_solution_primary direct
_atom_sites_solution_secondary difmap
_audit_creation_method SHELXL-97
_cell_angle_alpha 90.00
_cell_angle_beta 94.878(7)
_cell_angle_gamma 90.00
_cell_formula_units_Z 4
_cell_length_a 15.8478(19)
_cell_length_b 7.8815(9)
_cell_length_c 12.7434(8)
_cell_measurement_reflns_used 5334
_cell_measurement_temperature 100(2)
_cell_measurement_theta_max 27.48
_cell_measurement_theta_min 1.00
_cell_volume 1585.9(3)
_computing_cell_refinement 'Denzo/Scalepack (Otwinowski & Minor, 1997)'
_computing_data_collection 'Collect (Bruker AXS BV, 1997-2008)'
_computing_data_reduction 'Denzo/Scalepack (Otwinowski & Minor, 1997)'
_computing_molecular_graphics 'Diamond v.3.2c (Brandenburg, 2009)'
_computing_publication_material 'SHELXL-97 (Sheldrick, 2008)'
_computing_structure_refinement 'SHELXL-97 (Sheldrick, 2008)'
_computing_structure_solution 'SIR2004 (Burla et al., 2005)'
_diffrn_ambient_temperature 100(2)
_diffrn_detector_area_resol_mean 9
_diffrn_measured_fraction_theta_full 0.999
_diffrn_measured_fraction_theta_max 0.999
_diffrn_measurement_device '95mm CCD camera on \k-goniostat'
_diffrn_measurement_device_type 'Nonius KappaCCD'
_diffrn_measurement_method '\f scans and \w scans with \k offset'
_diffrn_radiation_monochromator 'horizontally mounted graphite crystal'
_diffrn_radiation_source 'fine-focus sealed tube'
_diffrn_radiation_type MoK\a
_diffrn_radiation_wavelength 0.71073
_diffrn_reflns_av_R_equivalents 0.0737
_diffrn_reflns_av_sigmaI/netI 0.0586
_diffrn_reflns_limit_h_max 18
_diffrn_reflns_limit_h_min -18
_diffrn_reflns_limit_k_max 9
_diffrn_reflns_limit_k_min -9
_diffrn_reflns_limit_l_max 15
_diffrn_reflns_limit_l_min -14
_diffrn_reflns_number 7215
_diffrn_reflns_theta_full 25.00
_diffrn_reflns_theta_max 25.00
_diffrn_reflns_theta_min 2.58
_exptl_absorpt_coefficient_mu 0.081
_exptl_absorpt_correction_T_max 0.9987
_exptl_absorpt_correction_T_min 0.9688
_exptl_absorpt_correction_type multi-scan
_exptl_absorpt_process_details 'SADABS-2008/1 (Sheldrick, 2008)'
_exptl_crystal_colour colourless
_exptl_crystal_density_diffrn 1.317
_exptl_crystal_density_method 'not measured'
_exptl_crystal_description block
_exptl_crystal_F_000 664
_exptl_crystal_size_max 0.40
_exptl_crystal_size_mid 0.16
_exptl_crystal_size_min 0.02
_refine_diff_density_max 0.269
_refine_diff_density_min -0.247
_refine_diff_density_rms 0.049
_refine_ls_extinction_method none
_refine_ls_goodness_of_fit_ref 1.083
_refine_ls_hydrogen_treatment constr
_refine_ls_matrix_type full
_refine_ls_number_parameters 109
_refine_ls_number_reflns 1398
_refine_ls_number_restraints 0
_refine_ls_restrained_S_all 1.083
_refine_ls_R_factor_all 0.0847
_refine_ls_R_factor_gt 0.0490
_refine_ls_shift/su_max 0.000
_refine_ls_shift/su_mean 0.000
_refine_ls_structure_factor_coef Fsqd
_refine_ls_weighting_details 'calc w=1/[\s^2^(Fo^2^)+(0.0671P)^2^+0.5866P] where P=(Fo^2^+2Fc^2^)/3'
_refine_ls_weighting_scheme calc
_refine_ls_wR_factor_gt 0.1170
_refine_ls_wR_factor_ref 0.1319
_reflns_number_gt 975
_reflns_number_total 1398
_reflns_threshold_expression >2sigma(I)
_cod_data_source_file cg100606f_si_002.cif
_cod_data_source_block Bn2bim
_cod_original_sg_symbol_H-M 'C 2/c'
_cod_database_code 4501886

loop_
_symmetry_equiv_pos_as_xyz
'x, y, z'
'-x, y, -z+1/2'
'x+1/2, y+1/2, z'
'-x+1/2, y+1/2, -z+1/2'
'-x, -y, -z'
'x, -y, z-1/2'
'-x+1/2, -y+1/2, -z'
'x+1/2, -y+1/2, z-1/2'

loop_
_atom_site_label
_atom_site_type_symbol
_atom_site_fract_x
_atom_site_fract_y
_atom_site_fract_z
_atom_site_U_iso_or_equiv
_atom_site_adp_type
_atom_site_occupancy
_atom_site_symmetry_multiplicity
_atom_site_calc_flag
_atom_site_refinement_flags
N1 N 0.90570(12) 0.5049(2) 0.16139(14) 0.0239(5) Uani 1 1 d .
N2 N 0.90649(11) 0.3949(2) 0.32233(13) 0.0242(5) Uani 1 1 d .
C1 C 0.82401(15) 0.4853(3) 0.18747(17) 0.0266(6) Uani 1 1 d .
H1 H 0.7749 0.5153 0.1434 0.032 Uiso 1 1 calc R
C2 C 0.82323(14) 0.4165(3) 0.28574(17) 0.0276(6) Uani 1 1 d .
H2 H 0.7748 0.3891 0.3215 0.033 Uiso 1 1 calc R
C3 C 0.95386(14) 0.4506(3) 0.24507(16) 0.0223(5) Uani 1 1 d .
C4 C 0.93545(15) 0.3178(3) 0.42384(16) 0.0264(6) Uani 1 1 d .
H4A H 0.9142 0.3859 0.4813 0.032 Uiso 1 1 calc R
H4B H 0.9981 0.3205 0.4327 0.032 Uiso 1 1 calc R
C5 C 0.90580(14) 0.1363(3) 0.43319(16) 0.0227(5) Uani 1 1 d .
C6 C 0.87734(14) 0.0791(3) 0.52677(17) 0.0241(5) Uani 1 1 d .
H6 H 0.8734 0.1560 0.5836 0.029 Uiso 1 1 calc R
C7 C 0.85456(15) -0.0895(3) 0.53819(18) 0.0296(6) Uani 1 1 d .
H7 H 0.8355 -0.1276 0.6028 0.036 Uiso 1 1 calc R
C8 C 0.85956(15) -0.2022(3) 0.45569(18) 0.0300(6) Uani 1 1 d .
H8 H 0.8433 -0.3173 0.4632 0.036 Uiso 1 1 calc R
C9 C 0.88837(14) -0.1463(3) 0.36206(17) 0.0297(6) Uani 1 1 d .
H9 H 0.8924 -0.2237 0.3056 0.036 Uiso 1 1 calc R
C10 C 0.91115(14) 0.0204(3) 0.35039(17) 0.0271(6) Uani 1 1 d .
H10 H 0.9307 0.0575 0.2858 0.033 Uiso 1 1 calc R

loop_
_atom_site_aniso_label
_atom_site_aniso_U_11
_atom_site_aniso_U_22
_atom_site_aniso_U_33
_atom_site_aniso_U_23
_atom_site_aniso_U_13
_atom_site_aniso_U_12
N1 0.0279(11) 0.0208(11) 0.0229(10) 0.0002(8) 0.0016(8) 0.0012(9)
N2 0.0270(11) 0.0218(12) 0.0239(10) -0.0014(8) 0.0023(8) -0.0018(8)
C1 0.0264(13) 0.0225(14) 0.0308(13) -0.0039(10) 0.0011(10) 0.0020(10)
C2 0.0236(13) 0.0261(14) 0.0334(13) -0.0035(10) 0.0049(10) -0.0015(10)
C3 0.0277(12) 0.0175(13) 0.0219(11) -0.0029(9) 0.0043(9) -0.0001(9)
C4 0.0329(13) 0.0249(14) 0.0212(11) 0.0003(9) 0.0021(9) -0.0031(10)
C5 0.0221(12) 0.0216(13) 0.0242(12) 0.0008(9) 0.0006(9) -0.0001(10)
C6 0.0274(13) 0.0216(13) 0.0230(12) -0.0009(9) 0.0016(9) 0.0013(10)
C7 0.0350(14) 0.0280(15) 0.0251(12) 0.0057(10) -0.0015(10) -0.0025(11)
C8 0.0322(14) 0.0199(13) 0.0365(13) 0.0038(10) -0.0047(10) 0.0007(10)
C9 0.0303(14) 0.0227(15) 0.0355(14) -0.0077(10) -0.0012(10) 0.0055(11)
C10 0.0239(13) 0.0333(16) 0.0245(12) -0.0007(10) 0.0039(9) 0.0007(11)

loop_
_atom_type_symbol
_atom_type_description
_atom_type_scat_dispersion_real
_atom_type_scat_dispersion_imag
_atom_type_scat_source
C C 0.0033 0.0016 'International Tables Vol C Tables 4.2.6.8 and 6.1.1.4'
H H 0.0000 0.0000 'International Tables Vol C Tables 4.2.6.8 and 6.1.1.4'
N N 0.0061 0.0033 'International Tables Vol C Tables 4.2.6.8 and 6.1.1.4'

loop_
_geom_angle_atom_site_label_1
_geom_angle_atom_site_label_2
_geom_angle_atom_site_label_3
_geom_angle
_geom_angle_site_symmetry_3
_geom_angle_publ_flag
C3 N1 C1 105.00(19) . ?
C3 N2 C2 106.73(17) . ?
C3 N2 C4 128.40(18) . ?
C2 N2 C4 124.79(18) . ?
C2 C1 N1 110.4(2) . ?
C2 C1 H1 124.8 . ?
N1 C1 H1 124.8 . ?
C1 C2 N2 106.1(2) . ?
C1 C2 H2 126.9 . ?
N2 C2 H2 126.9 . ?
N1 C3 N2 111.72(19) . ?
N1 C3 C3 125.0(2) 2_755 ?
N2 C3 C3 123.3(2) 2_755 ?
N2 C4 C5 112.64(18) . yes
N2 C4 H4A 109.1 . ?
C5 C4 H4A 109.1 . ?
N2 C4 H4B 109.1 . ?
C5 C4 H4B 109.1 . ?
H4A C4 H4B 107.8 . ?
C6 C5 C10 118.7(2) . ?
C6 C5 C4 120.1(2) . ?
C10 C5 C4 121.12(19) . ?
C5 C6 C7 120.5(2) . ?
C5 C6 H6 119.7 . ?
C7 C6 H6 119.7 . ?
C8 C7 C6 120.2(2) . ?
C8 C7 H7 119.9 . ?
C6 C7 H7 119.9 . ?
C7 C8 C9 119.6(2) . ?
C7 C8 H8 120.2 . ?
C9 C8 H8 120.2 . ?
C10 C9 C8 120.4(2) . ?
C10 C9 H9 119.8 . ?
C8 C9 H9 119.8 . ?
C9 C10 C5 120.5(2) . ?
C9 C10 H10 119.7 . ?
C5 C10 H10 119.7 . ?

loop_
_geom_bond_atom_site_label_1
_geom_bond_atom_site_label_2
_geom_bond_distance
_geom_bond_site_symmetry_2
_geom_bond_publ_flag
N1 C3 1.328(3) . ?
N1 C1 1.372(3) . ?
N2 C3 1.361(3) . ?
N2 C2 1.372(3) . ?
N2 C4 1.467(3) . yes
C1 C2 1.366(3) . ?
C1 H1 0.9500 . ?
C2 H2 0.9500 . ?
C3 C3 1.457(4) 2_755 ?
C4 C5 1.513(3) . yes
C4 H4A 0.9900 . ?
C4 H4B 0.9900 . ?
C5 C6 1.386(3) . ?
C5 C10 1.404(3) . ?
C6 C7 1.388(3) . ?
C6 H6 0.9500 . ?
C7 C8 1.384(3) . ?
C7 H7 0.9500 . ?
C8 C9 1.385(3) . ?
C8 H8 0.9500 . ?
C9 C10 1.374(3) . ?
C9 H9 0.9500 . ?
C10 H10 0.9500 . ?

loop_
_geom_torsion_atom_site_label_1
_geom_torsion_atom_site_label_2
_geom_torsion_atom_site_label_3
_geom_torsion_atom_site_label_4
_geom_torsion
_geom_torsion_site_symmetry_4
C3 N1 C1 C2 -1.1(2) .
N1 C1 C2 N2 0.8(2) .
C3 N2 C2 C1 -0.2(2) .
C4 N2 C2 C1 -177.4(2) .
C1 N1 C3 N2 1.0(2) .
C1 N1 C3 C3 -178.60(14) 2_755
C2 N2 C3 N1 -0.5(2) .
C4 N2 C3 N1 176.58(19) .
C2 N2 C3 C3 179.09(14) 2_755
C4 N2 C3 C3 -3.8(3) 2_755
C3 N2 C4 C5 -116.0(2) .
C2 N2 C4 C5 60.6(3) .
N2 C4 C5 C6 -138.7(2) .
N2 C4 C5 C10 45.1(3) .
C10 C5 C6 C7 0.0(3) .
C4 C5 C6 C7 -176.3(2) .
C5 C6 C7 C8 -0.4(3) .
C6 C7 C8 C9 0.7(4) .
C7 C8 C9 C10 -0.6(3) .
C8 C9 C10 C5 0.2(3) .
C6 C5 C10 C9 0.2(3) .
C4 C5 C10 C9 176.4(2) .
